data_4112451
loop_
_publ_author_name
'Val\'erie Alezra'
'G\'erald Bernardinelli'
'Cl\'emence Corminboeuf'
'Urban Frey'
'E. Peter K\"undig'
'Andr\'e E. Merbach'
'Christophe M. Saudan'
'Florian Viton'
'Jacques Weber'

_publ_contact_author
;
     Dr Gerald Bernardinelli
     Laboratoire de Cristallographie
     Universite de Geneve
     24, quai E. Ansermet
     CH - 1211 Geneve 4
     Switzerland
;
_publ_contact_author_email gerald.bernardinelli@cryst.unige.ch
_publ_contact_author_fax '41 (22) 702 61 08'
_publ_contact_author_phone '41 (22) 702 62 02'
_publ_section_title
;
 [CpRu((R)-Binop-F)(H2O)][SbF6], a New Fluxional Chiral Lewis Acid
 Catalyst: Synthesis, Dynamic NMR, Asymmetric Catalysis, and Theoretical
 Studies
;
_journal_name_full 'Journal of the American Chemical Society'
_journal_page_first 4843
_journal_page_last 4853
_journal_paper_doi 10.1021/ja0374123
_journal_volume 126
_journal_year 2004
_chemical_absolute_configuration ad
_chemical_formula_moiety 'C50 H19 Cl2 F20 I O2 P2 Ru'
_chemical_formula_sum 'C50 H19 Cl2 F20 I O2 P2 Ru'
_chemical_formula_weight 1392.5
_space_group_IT_number 19
_symmetry_cell_setting orthorhombic
_symmetry_space_group_name_Hall 'P 2ac 2ab'
_symmetry_space_group_name_H-M 'P 21 21 21'
_audit_conform_dict_name cif_core.dic
_audit_conform_dict_version 2.0.1
_audit_creation_date 1998-04-30
_audit_creation_method from_xtal_archive_file_using_CIFIO
_audit_update_record 2003-06-25
_cell_angle_alpha 90.00000
_cell_angle_beta 90.00000
_cell_angle_gamma 90.00000
_cell_formula_units_Z 4
_cell_length_a 13.0380(10)
_cell_length_b 16.8120(10)
_cell_length_c 22.199(2)
_cell_measurement_reflns_used 24
_cell_measurement_temperature 200
_cell_measurement_theta_max 25.5
_cell_measurement_theta_min 22.5
_cell_volume 4865.9(6)
_computing_cell_refinement xtal_latcon
_computing_data_collection Stoe_Stadi-4
_computing_data_reduction xtal_REFCAL_LSABS__SORTRF
_computing_molecular_graphics xtal_ORTEP
_computing_publication_material xtal_CIFIO
_computing_structure_refinement xtal_CRYLSQ
_computing_structure_solution Multan-87
_diffrn_measurement_device_type Stoe_Stadi-4_4-circle_diffractometer
_diffrn_measurement_method \w-2\q_scans
_diffrn_radiation_type 'Cu K\a'
_diffrn_radiation_wavelength 1.5418
_diffrn_reflns_av_R_equivalents .04
_diffrn_reflns_limit_h_max 13
_diffrn_reflns_limit_h_min -13
_diffrn_reflns_limit_k_max 17
_diffrn_reflns_limit_k_min -17
_diffrn_reflns_limit_l_max 23
_diffrn_reflns_limit_l_min -23
_diffrn_reflns_number 6880
_diffrn_reflns_theta_full 54.34
_diffrn_reflns_theta_max 54.34
_diffrn_standards_decay_% 2
_diffrn_standards_interval_time 45
_diffrn_standards_number 2
_exptl_absorpt_coefficient_mu 10.318
_exptl_absorpt_correction_T_max .37774
_exptl_absorpt_correction_T_min .089535
_exptl_absorpt_correction_type numerical
_exptl_absorpt_process_details 'xtal_lsabs (Flack & al. 1992)'
_exptl_crystal_colour yellow_orange
_exptl_crystal_density_diffrn 1.901
_exptl_crystal_density_meas ?
_exptl_crystal_description plate
_exptl_crystal_size_max .50
_exptl_crystal_size_mid .27
_exptl_crystal_size_min .10
_refine_diff_density_max .672
_refine_diff_density_min -.779
_refine_ls_abs_structure_details Flack_xabs_refined
_refine_ls_abs_structure_Flack .00(1)
_refine_ls_extinction_coef 1630(304)
_refine_ls_extinction_method Zachariasen
_refine_ls_goodness_of_fit_ref 1.81
_refine_ls_hydrogen_treatment noref
_refine_ls_number_parameters 705
_refine_ls_number_reflns 5272
_refine_ls_R_factor_gt .043
_refine_ls_shift/su_max .00069
_refine_ls_structure_factor_coef F
_refine_ls_weighting_details \w=1/[\s^2^(Fo)+0.0002(Fo^2^)]
_refine_ls_weighting_scheme calc
_refine_ls_wR_factor_ref .042
_reflns_Friedel_coverage .889
_reflns_number_gt 5272
_reflns_number_total 5979
_reflns_threshold_expression 'refl observed if Fo > 3.99 \s(Fo)'
_cod_data_source_file ja0374123si20040224_094211.cif
_cod_data_source_block UDAN
_cod_depositor_comments
;
The following automatic conversions were performed:

'_exptl_crystal_density_meas' value 'not_measured' was changed to '?'
- the value is perceived as not measured.

Automatic conversion script
Id: cif_fix_values 3008 2015-01-20 13:52:24Z robertas 
;
_cod_original_cell_volume 4865.9(7)
_cod_database_code 4112451

loop_
_symmetry_equiv_pos_as_xyz
+x,+y,+z
1/2-x,-y,1/2+z
1/2+x,1/2-y,-z
-x,1/2+y,1/2-z

loop_
_atom_site_label
_atom_site_fract_x
_atom_site_fract_y
_atom_site_fract_z
_atom_site_U_iso_or_equiv
_atom_site_occupancy
_atom_site_adp_type
Ru .33755(7) .24364(7) .71525(4) .0250(6) 1.00000 Uani
I .28001(7) .36051(7) .63646(4) .0398(6) 1.00000 Uani
P1 .2536(3) .2674(3) .80447(14) .026(2) 1.00000 Uani
P2 .4772(3) .3220(3) .73007(15) .025(2) 1.00000 Uani
O1 .3165(6) .2619(6) .8678(4) .028(6) 1.00000 Uani
O2 .4661(7) .4096(6) .7568(4) .029(6) 1.00000 Uani
F1 .1286(7) .4008(6) .7333(4) .048(6) 1.00000 Uani
F2 -.0031(6) .5064(6) .7749(4) .048(6) 1.00000 Uani
F3 -.0505(7) .5110(6) .8940(4) .052(6) 1.00000 Uani
F4 .0307(8) .4019(7) .9694(4) .069(7) 1.00000 Uani
F5 .1602(8) .2934(6) .9294(4) .062(7) 1.00000 Uani
F6 .2902(7) .1083(5) .8805(4) .051(6) 1.00000 Uani
F7 .1536(8) .0007(6) .9121(5) .076(8) 1.00000 Uani
F8 -.0423(8) .0069(7) .8713(5) .077(8) 1.00000 Uani
F9 -.0980(6) .1242(6) .7928(5) .066(7) 1.00000 Uani
F10 .0373(6) .2371(6) .7625(4) .046(6) 1.00000 Uani
F11 .4900(6) .4859(5) .6549(4) .041(6) 1.00000 Uani
F12 .5735(7) .5086(6) .5494(4) .050(6) 1.00000 Uani
F13 .6785(7) .3922(6) .4923(4) .064(7) 1.00000 Uani
F14 .6973(7) .2471(7) .5457(4) .066(7) 1.00000 Uani
F15 .6124(6) .2193(5) .6529(4) .039(6) 1.00000 Uani
F16 .5390(6) .1644(5) .8015(4) .040(6) 1.00000 Uani
F17 .7098(7) .1350(6) .8617(4) .059(6) 1.00000 Uani
F18 .8593(6) .2473(7) .8698(4) .070(7) 1.00000 Uani
F19 .8387(7) .3875(6) .8097(5) .063(7) 1.00000 Uani
F20 .6712(7) .4178(6) .7475(4) .051(6) 1.00000 Uani
C1 .3458(13) .1143(9) .7320(6) .039(10) 1.00000 Uani
C2 .4263(11) .1366(10) .6927(7) .037(9) 1.00000 Uani
C3 .3863(12) .1697(10) .6394(7) .044(10) 1.00000 Uani
C4 .2753(13) .1653(10) .6427(7) .046(10) 1.00000 Uani
C5 .2500(11) .1297(9) .6994(7) .039(10) 1.00000 Uani
C6 .4121(10) .2842(9) .8862(6) .030(9) 1.00000 Uani
C7 .4664(11) .2233(9) .9180(6) .033(9) 1.00000 Uani
C8 .5583(10) .2428(10) .9446(6) .032(9) 1.00000 Uani
C9 .6018(11) .3191(9) .9382(6) .028(9) 1.00000 Uani
C10 .6999(11) .3386(10) .9644(6) .034(10) 1.00000 Uani
C11 .7414(12) .4110(11) .9565(7) .045(11) 1.00000 Uani
C12 .6868(12) .4704(10) .9243(7) .044(11) 1.00000 Uani
C13 .5925(11) .4549(9) .9001(7) .035(10) 1.00000 Uani
C14 .5477(11) .3795(9) .9056(6) .031(9) 1.00000 Uani
C15 .4506(10) .3616(9) .8804(6) .025(8) 1.00000 Uani
C16 .3864(11) .4242(9) .8535(6) .028(9) 1.00000 Uani
C17 .3921(10) .4458(8) .7937(6) .025(8) 1.00000 Uani
C18 .3355(11) .5078(9) .7685(6) .033(9) 1.00000 Uani
C19 .2739(10) .5527(9) .8040(6) .029(9) 1.00000 Uani
C20 .2659(10) .5368(8) .8678(7) .030(9) 1.00000 Uani
C21 .2045(12) .5825(10) .9053(7) .042(10) 1.00000 Uani
C22 .1971(13) .5661(12) .9663(8) .057(13) 1.00000 Uani
C23 .2535(13) .5029(11) .9902(7) .051(11) 1.00000 Uani
C24 .3130(12) .4551(9) .9550(6) .039(10) 1.00000 Uani
C25 .3224(11) .4715(9) .8918(6) .032(9) 1.00000 Uani
C26 .1591(11) .3447(9) .8292(6) .027(9) 1.00000 Uani
C27 .1095(10) .3998(9) .7930(6) .032(9) 1.00000 Uani
C28 .0404(11) .4539(9) .8133(7) .032(9) 1.00000 Uani
C29 .0162(11) .4569(9) .8738(7) .035(10) 1.00000 Uani
C30 .0583(12) .4017(11) .9112(7) .046(11) 1.00000 Uani
C31 .1260(12) .3476(11) .8902(7) .040(10) 1.00000 Uani
C32 .1687(11) .1829(8) .8238(6) .027(9) 1.00000 Uani
C33 .1924(10) .1200(9) .8605(7) .031(9) 1.00000 Uani
C34 .1226(14) .0603(10) .8763(7) .052(12) 1.00000 Uani
C35 .0240(12) .0626(11) .8545(8) .047(12) 1.00000 Uani
C36 -.0035(11) .1227(11) .8162(8) .044(11) 1.00000 Uani
C37 .0679(11) .1823(10) .8010(7) .033(10) 1.00000 Uani
C38 .5429(10) .3501(9) .6581(6) .028(9) 1.00000 Uani
C39 .5372(10) .4230(10) .6311(7) .035(10) 1.00000 Uani
C40 .5814(12) .4371(11) .5748(7) .040(11) 1.00000 Uani
C41 .6342(12) .3767(11) .5461(6) .042(11) 1.00000 Uani
C42 .6423(12) .3052(11) .5720(7) .043(11) 1.00000 Uani
C43 .6000(11) .2922(10) .6280(7) .034(10) 1.00000 Uani
C44 .5954(11) .2920(9) .7715(6) .030(9) 1.00000 Uani
C45 .6101(11) .2220(9) .8008(6) .031(9) 1.00000 Uani
C46 .6999(12) .2037(10) .8332(7) .038(10) 1.00000 Uani
C47 .7763(12) .2603(12) .8359(7) .049(11) 1.00000 Uani
C48 .7655(12) .3297(11) .8065(7) .047(11) 1.00000 Uani
C49 .6759(11) .3470(10) .7749(7) .037(10) 1.00000 Uani
C01 .0155(16) .8157(16) .8883(12) .11(2) 1.00000 Uani
Cl01 .1199(5) .8184(5) .8416(3) .120(6) 1.00000 Uani
Cl02 .0083(8) .7389(8) .9340(8) .333(16) 1.00000 Uani
H1 .35344 .09049 .77745 .05000 1.00000 Uiso
H2 .50773 .12911 .70234 .05000 1.00000 Uiso
H3 .43077 .19429 .60220 .05000 1.00000 Uiso
H4 .22124 .18530 .60848 .05000 1.00000 Uiso
H5 .17300 .11632 .71549 .05000 1.00000 Uiso
H7 .43576 .16311 .92114 .05000 1.00000 Uiso
H8 .59848 .19822 .97129 .05000 1.00000 Uiso
H10 .74084 .29416 .99085 .05000 1.00000 Uiso
H11 .81700 .42418 .97479 .05000 1.00000 Uiso
H12 .72057 .52923 .91889 .05000 1.00000 Uiso
H13 .55164 .50181 .87614 .05000 1.00000 Uiso
H18 .34090 .52009 .72041 .05000 1.00000 Uiso
H19 .22994 .60124 .78420 .05000 1.00000 Uiso
H21 .16119 .63206 .88644 .05000 1.00000 Uiso
H22 .14806 .60212 .99524 .05000 1.00000 Uiso
H23 .24964 .49139 1.03851 .05000 1.00000 Uiso
H24 .35336 .40467 .97477 .05000 1.00000 Uiso
H011 .01648 .86944 .91564 .05000 1.00000 Uiso
H012 -.05307 .81554 .86002 .05000 1.00000 Uiso

loop_
_atom_site_aniso_label
_atom_site_aniso_U_11
_atom_site_aniso_U_22
_atom_site_aniso_U_33
_atom_site_aniso_U_12
_atom_site_aniso_U_13
_atom_site_aniso_U_23
Ru .0241(6) .0301(7) .0210(5) -.0005(6) -.0018(5) -.0035(6)
I .0335(6) .0588(8) .0270(5) .0070(6) -.0025(5) .0106(6)
P1 .0239(19) .030(3) .0225(17) -.0000(16) -.0042(14) -.0024(17)
P2 .0232(18) .028(3) .0231(19) .0032(17) .0002(16) -.0003(16)
O1 .022(5) .036(7) .027(5) -.004(5) -.011(4) .007(5)
O2 .042(6) .021(6) .024(5) .002(5) .001(5) .002(5)
F1 .046(6) .069(8) .029(5) .017(5) .001(4) .010(5)
F2 .043(5) .052(6) .049(6) .019(5) .003(5) .024(6)
F3 .052(6) .047(7) .056(6) .017(5) .012(5) .004(5)
F4 .079(7) .098(9) .032(5) .046(7) .021(6) .006(6)
F5 .087(7) .072(8) .028(5) .044(6) .018(6) .018(5)
F6 .045(6) .044(6) .063(6) -.008(5) -.028(5) .016(5)
F7 .096(8) .059(8) .072(7) -.043(7) -.025(7) .027(7)
F8 .067(7) .079(9) .087(8) -.048(7) .012(7) .001(8)
F9 .030(5) .074(8) .095(8) -.001(5) -.010(6) -.026(7)
F10 .037(5) .048(7) .053(5) .014(5) -.021(4) .000(6)
F11 .055(6) .035(6) .033(5) .010(5) .011(5) .007(5)
F12 .063(7) .044(7) .044(5) -.004(5) .002(5) .018(5)
F13 .074(7) .074(8) .043(6) -.008(6) .027(6) .008(5)
F14 .076(7) .068(8) .055(6) .027(7) .036(5) .002(6)
F15 .043(5) .038(6) .035(5) .008(4) .014(4) .005(5)
F16 .050(6) .032(6) .039(5) .004(5) -.007(5) .006(5)
F17 .072(6) .053(7) .051(5) .023(6) -.021(6) .001(6)
F18 .047(6) .098(9) .065(6) .033(6) -.032(5) -.031(7)
F19 .026(5) .090(9) .072(7) -.014(6) -.013(5) -.017(6)
F20 .048(6) .048(7) .055(6) -.014(5) -.000(5) .011(5)
C1 .061(11) .024(10) .032(8) -.015(9) -.004(9) -.017(7)
C2 .039(9) .027(10) .044(9) .001(8) .004(8) -.023(9)
C3 .047(10) .049(12) .037(9) .007(9) -.006(9) -.021(9)
C4 .046(10) .058(13) .035(9) -.001(9) -.002(10) -.022(9)
C5 .046(10) .020(10) .051(10) -.012(8) .013(8) -.018(8)
C6 .028(9) .040(11) .022(8) -.003(8) -.007(7) .000(7)
C7 .037(9) .035(11) .025(7) -.004(8) -.005(8) .005(7)
C8 .036(9) .042(11) .018(7) .003(9) -.008(7) .002(8)
C9 .037(9) .022(10) .024(8) .004(8) -.006(7) .005(7)
C10 .042(10) .043(12) .017(7) -.005(8) -.016(7) -.002(7)
C11 .054(12) .045(12) .035(9) -.019(9) -.015(8) .011(9)
C12 .056(12) .036(11) .040(9) -.021(9) -.008(9) .001(8)
C13 .040(10) .029(11) .036(9) -.018(8) -.013(8) -.000(8)
C14 .037(9) .038(12) .018(7) .005(8) -.001(7) -.009(7)
C15 .025(8) .030(10) .021(7) -.002(8) -.003(6) .002(7)
C16 .033(8) .029(10) .022(8) -.007(8) -.003(7) .001(7)
C17 .028(8) .014(9) .032(8) .002(7) -.002(7) .002(7)
C18 .033(8) .035(10) .032(8) -.004(8) -.008(8) .001(8)
C19 .019(8) .029(10) .038(9) -.004(7) -.009(8) -.002(7)
C20 .034(9) .020(9) .034(8) -.005(7) -.003(8) .001(8)
C21 .040(10) .036(11) .048(10) .008(8) .011(9) -.007(9)
C22 .054(13) .066(15) .052(11) .001(11) .012(10) -.002(10)
C23 .068(12) .063(13) .021(8) .019(10) .001(8) -.004(9)
C24 .054(12) .039(11) .023(8) .009(8) -.001(8) -.007(8)
C25 .038(10) .028(10) .030(8) -.001(8) -.009(8) -.010(7)
C26 .025(8) .027(10) .028(8) .004(8) .001(7) .003(7)
C27 .025(8) .044(11) .026(9) -.002(8) -.004(7) -.001(8)
C28 .030(9) .032(10) .033(9) .011(8) -.009(8) .002(8)
C29 .032(9) .024(10) .050(11) .011(8) .016(9) -.003(9)
C30 .043(10) .056(13) .037(10) .012(9) .025(9) .008(9)
C31 .037(10) .048(12) .036(9) .012(9) -.000(8) .007(9)
C32 .023(8) .020(9) .036(9) .005(7) -.005(7) -.003(7)
C33 .028(9) .035(11) .029(7) -.008(7) -.011(7) .003(8)
C34 .086(14) .037(12) .033(10) -.012(10) -.015(10) .011(9)
C35 .031(10) .066(14) .044(11) -.029(10) -.002(9) -.002(10)
C36 .028(10) .052(13) .052(10) -.005(9) -.006(8) -.034(10)
C37 .037(9) .028(10) .033(9) -.000(8) -.005(8) -.003(8)
C38 .036(9) .026(10) .021(7) .002(8) -.000(7) .017(7)
C39 .032(9) .044(12) .031(8) -.003(8) -.004(8) -.011(9)
C40 .048(11) .048(13) .024(9) -.006(9) .009(8) .014(9)
C41 .051(11) .052(14) .024(8) -.006(9) .016(8) .008(9)
C42 .044(11) .048(13) .037(10) .007(9) .020(9) .002(9)
C43 .033(9) .032(11) .038(9) -.003(8) -.004(8) .006(8)
C44 .032(9) .030(10) .029(8) -.002(8) .006(7) -.003(8)
C45 .033(9) .028(11) .033(9) .000(8) -.001(7) .002(8)
C46 .050(12) .034(11) .032(8) .016(9) -.009(8) .004(8)
C47 .040(10) .066(14) .040(9) .015(11) -.019(9) -.005(10)
C48 .027(10) .067(14) .046(10) -.000(9) .001(9) -.010(10)
C49 .033(9) .037(11) .042(9) -.004(8) .000(8) -.002(9)
C01 .060(14) .13(3) .14(3) .025(15) -.003(15) .063(19)
Cl01 .074(4) .187(8) .100(5) -.022(5) -.004(4) .003(5)
Cl02 .191(10) .257(13) .55(3) .150(10) .223(13) .275(16)

loop_
_atom_type_symbol
_atom_type_scat_source
_atom_type_scat_dispersion_real
_atom_type_scat_dispersion_imag
C Int._Tables_Vol_IV_Tables_2.2B_and_2.3.1 .017 .009
H Int._Tables_Vol_IV_Tables_2.2B_and_2.3.1 0 0
O Int._Tables_Vol_IV_Tables_2.2B_and_2.3.1 .047 .032
P Int._Tables_Vol_IV_Tables_2.2B_and_2.3.1 .283 .434
F Int._Tables_Vol_IV_Tables_2.2B_and_2.3.1 .069 .053
Cl Int._Tables_Vol_IV_Tables_2.2B_and_2.3.1 .348 .702
I Int._Tables_Vol_IV_Tables_2.2B_and_2.3.1 -.579 6.835
Ru Int._Tables_Vol_IV_Tables_2.2B_and_2.3.1 -.105 3.296

loop_
_geom_angle_atom_site_label_1
_geom_angle_atom_site_label_2
_geom_angle_atom_site_label_3
_geom_angle
I Ru P1 107.21(10)
I Ru P2 84.02(10)
P1 Ru P2 98.99(13)
Ru P1 O1 119.6(4)
Ru P1 C26 133.3(5)
Ru P1 C32 110.6(5)
O1 P1 C26 96.7(6)
O1 P1 C32 93.3(6)
C26 P1 C32 94.1(6)
Ru P2 O2 121.1(4)
Ru P2 C38 112.9(5)
Ru P2 C44 125.3(5)
O2 P2 C38 97.3(6)
O2 P2 C44 98.1(6)
C38 P2 C44 96.4(6)
P1 O1 C6 134.6(8)
P2 O2 C17 132.9(9)
C2 C1 C5 106.3(12)
C1 C2 C3 110.4(13)
C2 C3 C4 107.9(13)
C3 C4 C5 107.2(13)
C1 C5 C4 108.2(13)
O1 C6 C7 113.8(13)
O1 C6 C15 123.7(12)
C7 C6 C15 122.2(12)
C6 C7 C8 118.1(14)
C7 C8 C9 121.7(14)
C8 C9 C10 121.5(13)
C8 C9 C14 119.9(13)
C10 C9 C14 118.6(13)
C9 C10 C11 120.6(14)
C10 C11 C12 120.1(14)
C11 C12 C13 121.0(15)
C12 C13 C14 120.9(14)
C9 C14 C13 118.7(13)
C9 C14 C15 119.3(14)
C13 C14 C15 122.0(13)
C6 C15 C14 118.8(13)
C6 C15 C16 119.9(12)
C14 C15 C16 121.1(13)
C15 C16 C17 123.2(12)
C15 C16 C25 119.2(12)
C17 C16 C25 117.2(13)
O2 C17 C16 119.0(12)
O2 C17 C18 117.0(12)
C16 C17 C18 123.7(13)
C17 C18 C19 119.8(13)
C18 C19 C20 120.6(13)
C19 C20 C21 121.8(13)
C19 C20 C25 118.1(12)
C21 C20 C25 120.1(13)
C20 C21 C22 121.1(15)
C21 C22 C23 119.1(16)
C22 C23 C24 122.0(14)
C23 C24 C25 119.7(14)
C16 C25 C20 120.5(13)
C16 C25 C24 121.5(13)
C20 C25 C24 117.9(13)
P1 C26 C27 126.8(10)
P1 C26 C31 120.1(11)
C27 C26 C31 112.9(13)
F1 C27 C26 119.6(12)
F1 C27 C28 116.2(13)
C26 C27 C28 124.3(13)
F2 C28 C27 120.4(13)
F2 C28 C29 119.6(13)
C27 C28 C29 120.0(14)
F3 C29 C28 120.1(14)
F3 C29 C30 121.4(14)
C28 C29 C30 118.5(14)
F4 C30 C29 118.6(15)
F4 C30 C31 120.6(15)
C29 C30 C31 120.8(15)
F5 C31 C26 119.7(14)
F5 C31 C30 116.9(14)
C26 C31 C30 123.3(15)
P1 C32 C33 126.5(11)
P1 C32 C37 118.7(11)
C33 C32 C37 114.8(13)
F6 C33 C32 121.0(12)
F6 C33 C34 115.1(13)
C32 C33 C34 123.7(13)
F7 C34 C33 119.2(15)
F7 C34 C35 120.8(16)
C33 C34 C35 120.0(15)
F8 C35 C34 119.3(16)
F8 C35 C36 121.6(14)
C34 C35 C36 119.0(16)
F9 C36 C35 119.8(15)
F9 C36 C37 120.2(15)
C35 C36 C37 120.0(14)
F10 C37 C32 120.7(13)
F10 C37 C36 116.9(13)
C32 C37 C36 122.4(14)
P2 C38 C39 125.1(11)
P2 C38 C43 118.4(11)
C39 C38 C43 116.4(13)
F11 C39 C38 124.2(13)
F11 C39 C40 114.2(14)
C38 C39 C40 121.5(14)
F12 C40 C39 120.1(14)
F12 C40 C41 120.4(13)
C39 C40 C41 119.5(15)
F13 C41 C40 118.5(14)
F13 C41 C42 121.3(14)
C40 C41 C42 120.1(14)
F14 C42 C41 120.6(14)
F14 C42 C43 119.3(15)
C41 C42 C43 120.0(15)
F15 C43 C38 120.0(13)
F15 C43 C42 117.7(14)
C38 C43 C42 122.3(15)
P2 C44 C45 125.9(11)
P2 C44 C49 117.9(11)
C45 C44 C49 116.2(13)
F16 C45 C44 122.3(13)
F16 C45 C46 114.2(13)
C44 C45 C46 123.5(14)
F17 C46 C45 121.1(14)
F17 C46 C47 120.8(14)
C45 C46 C47 118.1(15)
F18 C47 C46 119.7(16)
F18 C47 C48 120.0(16)
C46 C47 C48 120.2(15)
F19 C48 C47 121.4(14)
F19 C48 C49 117.7(15)
C47 C48 C49 120.9(16)
F20 C49 C44 121.9(13)
F20 C49 C48 117.0(14)
C44 C49 C48 121.1(15)
Cl01 C01 Cl02 116.2(15)

loop_
_geom_bond_atom_site_label_1
_geom_bond_atom_site_label_2
_geom_bond_distance
Ru I 2.7354(15)
Ru P1 2.298(4)
Ru P2 2.271(4)
Ru C1 2.209(14)
Ru C2 2.197(15)
Ru C3 2.188(16)
Ru C4 2.233(16)
Ru C5 2.257(15)
P1 O1 1.630(9)
P1 C26 1.875(14)
P1 C32 1.852(14)
P2 O2 1.594(10)
P2 C38 1.874(13)
P2 C44 1.865(15)
O1 C6 1.364(15)
O2 C17 1.405(16)
F1 C27 1.347(16)
F2 C28 1.352(17)
F3 C29 1.335(18)
F4 C30 1.340(17)
F5 C31 1.336(19)
F6 C33 1.364(15)
F7 C34 1.34(2)
F8 C35 1.33(2)
F9 C36 1.336(17)
F10 C37 1.319(17)
F11 C39 1.333(18)
F12 C40 1.332(19)
F13 C41 1.352(17)
F14 C42 1.345(19)
F15 C43 1.354(18)
F16 C45 1.341(17)
F17 C46 1.323(19)
F18 C47 1.337(18)
F19 C48 1.363(19)
F20 C49 1.338(18)
C1 C2 1.42(3)
C1 C5 1.47(3)
C2 C3 1.41(3)
C3 C4 1.45(3)
C4 C5 1.43(3)
C6 C7 1.43(2)
C6 C15 1.40(3)
C7 C8 1.375(19)
C8 C9 1.41(3)
C9 C10 1.44(2)
C9 C14 1.43(2)
C10 C11 1.34(3)
C11 C12 1.42(3)
C12 C13 1.37(3)
C13 C14 1.40(3)
C14 C15 1.416(19)
C15 C16 1.47(2)
C16 C17 1.379(19)
C16 C25 1.43(2)
C17 C18 1.393(19)
C18 C19 1.36(2)
C19 C20 1.45(2)
C20 C21 1.39(3)
C20 C25 1.43(2)
C21 C22 1.38(3)
C22 C23 1.40(3)
C23 C24 1.36(3)
C24 C25 1.436(19)
C26 C27 1.39(2)
C26 C31 1.42(2)
C27 C28 1.36(2)
C28 C29 1.38(3)
C29 C30 1.36(3)
C30 C31 1.35(3)
C32 C33 1.37(2)
C32 C37 1.41(2)
C33 C34 1.40(3)
C34 C35 1.37(3)
C35 C36 1.37(3)
C36 C37 1.41(3)
C38 C39 1.37(3)
C38 C43 1.40(3)
C39 C40 1.40(2)
C40 C41 1.38(3)
C41 C42 1.34(3)
C42 C43 1.38(3)
C44 C45 1.36(3)
C44 C49 1.40(3)
C45 C46 1.41(3)
C46 C47 1.38(3)
C47 C48 1.34(3)
C48 C49 1.39(3)
C01 Cl01 1.71(3)
C01 Cl02 1.64(3)

loop_
_geom_torsion_atom_site_label_1
_geom_torsion_atom_site_label_2
_geom_torsion_atom_site_label_3
_geom_torsion_atom_site_label_4
_geom_torsion
I Ru P1 O1 -134.7(5)
P2 Ru P1 O1 -48.2(5)
I Ru P2 O2 62.2(5)
P1 Ru P2 O2 -44.3(5)
Ru P1 O1 C6 39.6(14)
Ru P2 O2 C17 25.6(13)
C26 P1 O1 C6 -109.9(13)
C32 P1 O1 C6 155.6(13)
O1 P1 C26 C27 152.2(13)
O1 P1 C26 C31 -32.4(13)
C32 P1 C26 C27 -114.1(13)
C32 P1 C26 C31 61.4(13)
O1 P1 C32 C33 -28.7(13)
O1 P1 C32 C37 149.1(11)
C26 P1 C32 C33 -125.7(13)
C26 P1 C32 C37 52.1(12)
C38 P2 O2 C17 147.9(12)
C44 P2 O2 C17 -114.5(12)
O2 P2 C38 C39 -23.7(13)
O2 P2 C38 C43 158.3(11)
C44 P2 C38 C39 -122.7(13)
C44 P2 C38 C43 59.3(12)
O2 P2 C44 C45 133.6(13)
O2 P2 C44 C49 -44.2(12)
C38 P2 C44 C45 -128.1(13)
C38 P2 C44 C49 54.1(12)
P1 O1 C6 C7 -131.5(12)
P1 O1 C6 C15 54.9(19)
P2 O2 C17 C16 71.0(16)
P2 O2 C17 C18 -115.5(13)
C5 C1 C2 C3 3.8(17)
C2 C1 C5 C4 -3.4(17)
C1 C2 C3 C4 -2.9(18)
C2 C3 C4 C5 .7(18)
C3 C4 C5 C1 1.7(17)
O1 C6 C7 C8 -172.4(11)
C15 C6 C7 C8 1(2)
O1 C6 C15 C14 174.8(12)
O1 C6 C15 C16 .3(19)
C7 C6 C15 C14 1.8(19)
C7 C6 C15 C16 -172.7(12)
C6 C7 C8 C9 -3.6(19)
C7 C8 C9 C10 -177.9(13)
C7 C8 C9 C14 3(2)
C8 C9 C10 C11 178.3(13)
C14 C9 C10 C11 -2(2)
C8 C9 C14 C13 179.8(13)
C8 C9 C14 C15 .3(19)
C10 C9 C14 C13 .5(19)
C10 C9 C14 C15 -179.0(12)
C9 C10 C11 C12 3(3)
C10 C11 C12 C13 -1(3)
C11 C12 C13 C14 0(3)
C12 C13 C14 C9 1(3)
C12 C13 C14 C15 -179.4(14)
C9 C14 C15 C6 -2.5(19)
C9 C14 C15 C16 172.0(12)
C13 C14 C15 C6 178.0(13)
C13 C14 C15 C16 -7.6(19)
C6 C15 C16 C17 -96.2(16)
C6 C15 C16 C25 90.8(16)
C14 C15 C16 C17 89.5(17)
C14 C15 C16 C25 -83.6(16)
C15 C16 C17 O2 -3(2)
C15 C16 C17 C18 -176.5(13)
C25 C16 C17 O2 169.8(12)
C25 C16 C17 C18 -3(3)
C15 C16 C25 C20 174.8(13)
C15 C16 C25 C24 -5(3)
C17 C16 C25 C20 1(2)
C17 C16 C25 C24 -178.6(13)
O2 C17 C18 C19 -170.4(12)
C16 C17 C18 C19 3(3)
C17 C18 C19 C20 0(3)
C18 C19 C20 C21 179.1(14)
C18 C19 C20 C25 -2(2)
C19 C20 C21 C22 179.5(15)
C25 C20 C21 C22 0(3)
C19 C20 C25 C16 1(2)
C19 C20 C25 C24 -179.0(13)
C21 C20 C25 C16 -179.7(14)
C21 C20 C25 C24 0(3)
C20 C21 C22 C23 0(3)
C21 C22 C23 C24 -2(3)
C22 C23 C24 C25 3(3)
C23 C24 C25 C16 178.1(15)
C23 C24 C25 C20 -2(3)
P1 C26 C27 F1 0(2)
P1 C26 C27 C28 179.0(12)
C31 C26 C27 F1 -176.1(13)
C31 C26 C27 C28 3(3)
P1 C26 C31 F5 -2(2)
P1 C26 C31 C30 179.9(13)
C27 C26 C31 F5 174.1(13)
C27 C26 C31 C30 -4(3)
F1 C27 C28 F2 -2(2)
F1 C27 C28 C29 179.9(13)
C26 C27 C28 F2 178.8(13)
C26 C27 C28 C29 0(3)
F2 C28 C29 F3 0(3)
F2 C28 C29 C30 177.8(14)
C27 C28 C29 F3 178.9(13)
C27 C28 C29 C30 -4(3)
F3 C29 C30 F4 0(3)
F3 C29 C30 C31 -179.7(15)
C28 C29 C30 F4 -176.5(14)
C28 C29 C30 C31 3(3)
F4 C30 C31 F5 2(3)
F4 C30 C31 C26 -179.3(14)
C29 C30 C31 F5 -177.2(14)
C29 C30 C31 C26 1(3)
P1 C32 C33 F6 -9(2)
P1 C32 C33 C34 176.0(12)
C37 C32 C33 F6 172.9(12)
C37 C32 C33 C34 -2(3)
P1 C32 C37 F10 5.8(18)
P1 C32 C37 C36 -176.4(12)
C33 C32 C37 F10 -176.1(13)
C33 C32 C37 C36 2(3)
F6 C33 C34 F7 4(2)
F6 C33 C34 C35 -174.8(14)
C32 C33 C34 F7 179.4(14)
C32 C33 C34 C35 0(3)
F7 C34 C35 F8 3(3)
F7 C34 C35 C36 -177.4(15)
C33 C34 C35 F8 -178.0(14)
C33 C34 C35 C36 2(3)
F8 C35 C36 F9 -3(3)
F8 C35 C36 C37 177.8(15)
C34 C35 C36 F9 177.5(15)
C34 C35 C36 C37 -2(3)
F9 C36 C37 F10 -1(3)
F9 C36 C37 C32 -179.2(14)
C35 C36 C37 F10 178.0(15)
C35 C36 C37 C32 0(3)
P2 C38 C39 F11 5(2)
P2 C38 C39 C40 -174.5(11)
C43 C38 C39 F11 -176.8(13)
C43 C38 C39 C40 4(3)
P2 C38 C43 F15 -4.2(18)
P2 C38 C43 C42 173.5(12)
C39 C38 C43 F15 177.6(12)
C39 C38 C43 C42 -5(3)
F11 C39 C40 F12 0(2)
F11 C39 C40 C41 178.8(13)
C38 C39 C40 F12 179.2(13)
C38 C39 C40 C41 -2(3)
F12 C40 C41 F13 0(3)
F12 C40 C41 C42 179.6(14)
C39 C40 C41 F13 -178.4(13)
C39 C40 C41 C42 0(3)
F13 C41 C42 F14 2(3)
F13 C41 C42 C43 177.3(14)
C40 C41 C42 F14 -177.1(14)
C40 C41 C42 C43 -1(3)
F14 C42 C43 F15 -3(3)
F14 C42 C43 C38 179.4(13)
C41 C42 C43 F15 -178.5(13)
C41 C42 C43 C38 4(3)
P2 C44 C45 F16 2(2)
P2 C44 C45 C46 -177.7(12)
C49 C44 C45 F16 179.6(13)
C49 C44 C45 C46 0(3)
P2 C44 C49 F20 -2.7(19)
P2 C44 C49 C48 178.2(12)
C45 C44 C49 F20 179.3(13)
C45 C44 C49 C48 0(3)
F16 C45 C46 F17 0(2)
F16 C45 C46 C47 -178.7(13)
C44 C45 C46 F17 179.0(13)
C44 C45 C46 C47 0(3)
F17 C46 C47 F18 -3(3)
F17 C46 C47 C48 179.7(14)
C45 C46 C47 F18 175.2(13)
C45 C46 C47 C48 -2(3)
F18 C47 C48 F19 1(3)
F18 C47 C48 C49 -174.8(14)
C46 C47 C48 F19 178.4(14)
C46 C47 C48 C49 2(3)
F19 C48 C49 F20 3(3)
F19 C48 C49 C44 -177.5(13)
C47 C48 C49 F20 179.4(14)
C47 C48 C49 C44 -1(3)
